data_4035596
loop_
_publ_author_name
'Wang, Rongkang'
'Jiang, Lvqi'
'Yi, Wenbin'

_publ_section_title
;
 Metal-Free Electrophilic Trifluoroethylthiolation with
 NaSO<sub>2</sub>CH<sub>2</sub>CF<sub>3</sub>.
;
_journal_issue 15
_journal_name_full 'The Journal of organic chemistry'
_journal_page_first 7789
_journal_page_last 7798
_journal_paper_doi 10.1021/acs.joc.8b00676
_journal_volume 83
_journal_year 2018
_chemical_formula_sum 'C12 H10 F3 N O2 S'
_chemical_formula_weight 289.27
_space_group_crystal_system monoclinic
_space_group_IT_number 14
_space_group_name_Hall '-P 2yn'
_space_group_name_H-M_alt 'P 1 21/n 1'
_atom_sites_solution_hydrogens geom
_audit_creation_method SHELXL-2016/6
_cell_angle_alpha 90
_cell_angle_beta 103.082(4)
_cell_angle_gamma 90
_cell_formula_units_Z 4
_cell_length_a 12.5508(18)
_cell_length_b 4.7813(7)
_cell_length_c 20.425(3)
_cell_measurement_reflns_used 3559
_cell_measurement_temperature 153(2)
_cell_measurement_theta_max 27.43
_cell_measurement_theta_min 3.15
_cell_volume 1193.9(3)
_computing_cell_refinement 'Bruker SAINT'
_computing_data_collection 'Bruker APEX2'
_computing_data_reduction 'Bruker SAINT'
_computing_molecular_graphics 'Bruker SHELXTL'
_computing_publication_material 'Bruker SHELXTL'
_computing_structure_refinement 'SHELXL-2016/6 (Sheldrick, 2016)'
_computing_structure_solution 'SHELXT 2014/5 (Sheldrick, 2014)'
_diffrn_ambient_temperature 153(2)
_diffrn_measured_fraction_theta_full 0.997
_diffrn_measured_fraction_theta_max 0.997
_diffrn_measurement_device_type 'Bruker APEX-II CCD'
_diffrn_measurement_method '\f and \w scans'
_diffrn_radiation_type MoK\a
_diffrn_radiation_wavelength 0.71073
_diffrn_reflns_av_R_equivalents 0.0345
_diffrn_reflns_av_unetI/netI 0.0337
_diffrn_reflns_Laue_measured_fraction_full 0.997
_diffrn_reflns_Laue_measured_fraction_max 0.997
_diffrn_reflns_limit_h_max 14
_diffrn_reflns_limit_h_min -14
_diffrn_reflns_limit_k_max 5
_diffrn_reflns_limit_k_min -5
_diffrn_reflns_limit_l_max 24
_diffrn_reflns_limit_l_min -19
_diffrn_reflns_number 7354
_diffrn_reflns_point_group_measured_fraction_full 0.997
_diffrn_reflns_point_group_measured_fraction_max 0.997
_diffrn_reflns_theta_full 25.007
_diffrn_reflns_theta_max 25.007
_diffrn_reflns_theta_min 2.144
_exptl_absorpt_coefficient_mu 0.307
_exptl_crystal_colour
;
;
_exptl_crystal_density_diffrn 1.609
_exptl_crystal_description
;
;
_exptl_crystal_F_000 592
_exptl_crystal_size_max 0.250
_exptl_crystal_size_mid 0.220
_exptl_crystal_size_min 0.190
_refine_diff_density_max 0.256
_refine_diff_density_min -0.185
_refine_diff_density_rms 0.050
_refine_ls_extinction_method none
_refine_ls_goodness_of_fit_ref 1.007
_refine_ls_hydrogen_treatment constr
_refine_ls_matrix_type full
_refine_ls_number_parameters 173
_refine_ls_number_reflns 2097
_refine_ls_number_restraints 0
_refine_ls_restrained_S_all 1.007
_refine_ls_R_factor_all 0.0462
_refine_ls_R_factor_gt 0.0346
_refine_ls_shift/su_max 0.001
_refine_ls_shift/su_mean 0.000
_refine_ls_structure_factor_coef Fsqd
_refine_ls_weighting_details 'w=1/[\s^2^(Fo^2^)+(0.0413P)^2^+0.8245P] where P=(Fo^2^+2Fc^2^)/3'
_refine_ls_weighting_scheme calc
_refine_ls_wR_factor_gt 0.0824
_refine_ls_wR_factor_ref 0.0879
_reflns_Friedel_coverage 0.000
_reflns_number_gt 1725
_reflns_number_total 2097
_reflns_threshold_expression 'I > 2\s(I)'
_cod_data_source_file jo8b00676_si_002.cif
_cod_data_source_block 20170930lmf_0m_a
_cod_original_sg_symbol_H-M 'P 21/n'
_cod_database_code 4035596
_shelx_shelxl_version_number 2016/6
_shelx_space_group_comment
;
The symmetry employed for this shelxl refinement is uniquely defined
by the following loop, which should always be used as a source of
symmetry information in preference to the above space-group names.
They are only intended as comments.
;
_shelx_estimated_absorpt_t_min 0.927
_shelx_estimated_absorpt_t_max 0.944

loop_
_space_group_symop_operation_xyz
'x, y, z'
'-x+1/2, y+1/2, -z+1/2'
'-x, -y, -z'
'x-1/2, -y-1/2, z-1/2'

loop_
_atom_site_label
_atom_site_type_symbol
_atom_site_fract_x
_atom_site_fract_y
_atom_site_fract_z
_atom_site_U_iso_or_equiv
_atom_site_adp_type
_atom_site_occupancy
_atom_site_site_symmetry_order
_atom_site_calc_flag
_atom_site_refinement_flags_posn
_atom_site_refinement_flags_adp
C1 C 0.31618(17) 0.0547(5) 0.64594(12) 0.0297(5) Uani 1 1 d . .
H1A H 0.268759 0.081929 0.601188 0.044 Uiso 1 1 calc R U
H1B H 0.273165 0.077354 0.680100 0.044 Uiso 1 1 calc R U
H1C H 0.347596 -0.133753 0.649074 0.044 Uiso 1 1 calc R U
C2 C 0.46973(16) 0.2514(4) 0.61364(10) 0.0189(4) Uani 1 1 d . .
C3 C 0.55780(16) 0.4588(4) 0.62981(10) 0.0184(4) Uani 1 1 d . .
C4 C 0.57384(16) 0.6304(4) 0.68608(10) 0.0198(4) Uani 1 1 d . .
H4 H 0.526002 0.613795 0.715874 0.024 Uiso 1 1 calc R U
C5 C 0.65842(16) 0.8269(4) 0.70006(10) 0.0214(5) Uani 1 1 d . .
H5 H 0.666180 0.942954 0.738606 0.026 Uiso 1 1 calc R U
C6 C 0.73118(16) 0.8550(4) 0.65850(10) 0.0193(4) Uani 1 1 d . .
H6 H 0.788511 0.988899 0.668240 0.023 Uiso 1 1 calc R U
C7 C 0.71857(15) 0.6824(4) 0.60199(10) 0.0182(4) Uani 1 1 d . .
C8 C 0.63172(16) 0.4887(4) 0.58785(9) 0.0177(4) Uani 1 1 d . .
C9 C 0.72476(16) 0.4498(5) 0.50719(10) 0.0208(5) Uani 1 1 d . .
H9 H 0.745640 0.388102 0.467683 0.025 Uiso 1 1 calc R U
C10 C 0.77747(16) 0.6515(4) 0.54965(10) 0.0198(4) Uani 1 1 d . .
C11 C 1.00745(16) 0.6408(5) 0.58137(10) 0.0240(5) Uani 1 1 d . .
H11A H 0.989207 0.440179 0.573875 0.029 Uiso 1 1 calc R U
H11B H 1.069715 0.681482 0.560541 0.029 Uiso 1 1 calc R U
C12 C 1.04308(17) 0.6912(5) 0.65537(11) 0.0254(5) Uani 1 1 d . .
F1 F 0.97234(11) 0.5938(3) 0.68947(6) 0.0401(4) Uani 1 1 d . .
F2 F 1.05863(12) 0.9618(3) 0.67086(7) 0.0425(4) Uani 1 1 d . .
F3 F 1.13941(10) 0.5637(3) 0.68049(7) 0.0401(4) Uani 1 1 d . .
N1 N 0.63770(13) 0.3496(4) 0.52965(8) 0.0195(4) Uani 1 1 d . .
H1 H 0.592674 0.217573 0.510171 0.023 Uiso 1 1 calc R U
O1 O 0.40307(11) 0.2589(3) 0.65693(7) 0.0256(4) Uani 1 1 d . .
O2 O 0.45635(11) 0.0901(3) 0.56637(7) 0.0234(3) Uani 1 1 d . .
S1 S 0.89070(4) 0.84668(11) 0.53885(3) 0.02293(16) Uani 1 1 d . .

loop_
_atom_site_aniso_label
_atom_site_aniso_U_11
_atom_site_aniso_U_22
_atom_site_aniso_U_33
_atom_site_aniso_U_23
_atom_site_aniso_U_13
_atom_site_aniso_U_12
C1 0.0242(11) 0.0317(13) 0.0336(13) -0.0019(10) 0.0076(10) -0.0091(10)
C2 0.0187(10) 0.0161(11) 0.0208(10) 0.0041(9) 0.0022(8) 0.0048(8)
C3 0.0191(10) 0.0158(10) 0.0192(10) 0.0030(8) 0.0018(8) 0.0024(8)
C4 0.0202(10) 0.0188(11) 0.0202(10) 0.0024(9) 0.0043(8) 0.0041(9)
C5 0.0238(11) 0.0182(11) 0.0209(10) -0.0027(9) 0.0023(9) 0.0037(9)
C6 0.0192(10) 0.0160(11) 0.0210(10) 0.0000(8) 0.0011(8) 0.0005(9)
C7 0.0191(10) 0.0133(11) 0.0208(10) 0.0032(8) 0.0016(8) 0.0029(8)
C8 0.0209(10) 0.0134(10) 0.0169(10) 0.0022(8) 0.0001(8) 0.0049(8)
C9 0.0219(11) 0.0213(11) 0.0193(10) -0.0002(9) 0.0051(9) 0.0035(9)
C10 0.0195(10) 0.0176(11) 0.0215(10) 0.0030(9) 0.0029(8) 0.0014(9)
C11 0.0205(10) 0.0238(12) 0.0286(12) -0.0007(10) 0.0077(9) 0.0009(9)
C12 0.0221(11) 0.0243(13) 0.0303(12) 0.0004(10) 0.0066(9) -0.0007(9)
F1 0.0329(7) 0.0596(10) 0.0305(7) 0.0106(7) 0.0125(6) -0.0030(7)
F2 0.0489(9) 0.0319(8) 0.0416(8) -0.0123(7) -0.0005(7) -0.0054(7)
F3 0.0261(7) 0.0478(9) 0.0421(8) 0.0025(7) -0.0012(6) 0.0080(7)
N1 0.0204(9) 0.0174(9) 0.0196(9) -0.0037(7) 0.0021(7) -0.0008(7)
O1 0.0233(8) 0.0274(9) 0.0276(8) -0.0047(7) 0.0086(6) -0.0071(7)
O2 0.0255(8) 0.0194(8) 0.0239(8) -0.0035(6) 0.0028(6) -0.0024(6)
S1 0.0227(3) 0.0218(3) 0.0251(3) 0.0043(2) 0.0069(2) -0.0011(2)

loop_
_atom_type_symbol
_atom_type_description
_atom_type_scat_dispersion_real
_atom_type_scat_dispersion_imag
_atom_type_scat_source
C C 0.0033 0.0016 'International Tables Vol C Tables 4.2.6.8 and 6.1.1.4'
H H 0.0000 0.0000 'International Tables Vol C Tables 4.2.6.8 and 6.1.1.4'
F F 0.0171 0.0103 'International Tables Vol C Tables 4.2.6.8 and 6.1.1.4'
N N 0.0061 0.0033 'International Tables Vol C Tables 4.2.6.8 and 6.1.1.4'
O O 0.0106 0.0060 'International Tables Vol C Tables 4.2.6.8 and 6.1.1.4'
S S 0.1246 0.1234 'International Tables Vol C Tables 4.2.6.8 and 6.1.1.4'

loop_
_geom_angle_atom_site_label_1
_geom_angle_atom_site_label_2
_geom_angle_atom_site_label_3
_geom_angle
O1 C1 H1A 109.5
O1 C1 H1B 109.5
H1A C1 H1B 109.5
O1 C1 H1C 109.5
H1A C1 H1C 109.5
H1B C1 H1C 109.5
O2 C2 O1 122.83(19)
O2 C2 C3 124.68(18)
O1 C2 C3 112.49(17)
C4 C3 C8 116.89(19)
C4 C3 C2 123.13(18)
C8 C3 C2 119.98(18)
C3 C4 C5 121.81(19)
C3 C4 H4 119.1
C5 C4 H4 119.1
C6 C5 C4 120.99(19)
C6 C5 H5 119.5
C4 C5 H5 119.5
C5 C6 C7 118.75(19)
C5 C6 H6 120.6
C7 C6 H6 120.6
C6 C7 C8 119.64(18)
C6 C7 C10 133.87(19)
C8 C7 C10 106.49(17)
N1 C8 C3 130.45(19)
N1 C8 C7 107.64(17)
C3 C8 C7 121.91(18)
C10 C9 N1 110.16(18)
C10 C9 H9 124.9
N1 C9 H9 124.9
C9 C10 C7 106.77(18)
C9 C10 S1 125.88(16)
C7 C10 S1 127.26(16)
C12 C11 S1 114.87(15)
C12 C11 H11A 108.5
S1 C11 H11A 108.5
C12 C11 H11B 108.5
S1 C11 H11B 108.5
H11A C11 H11B 107.5
F1 C12 F2 107.10(18)
F1 C12 F3 106.85(17)
F2 C12 F3 106.12(17)
F1 C12 C11 112.98(18)
F2 C12 C11 112.92(18)
F3 C12 C11 110.44(18)
C9 N1 C8 108.94(17)
C9 N1 H1 125.5
C8 N1 H1 125.5
C2 O1 C1 116.06(16)
C10 S1 C11 103.91(10)

loop_
_geom_bond_atom_site_label_1
_geom_bond_atom_site_label_2
_geom_bond_distance
C1 O1 1.443(3)
C1 H1A 0.9800
C1 H1B 0.9800
C1 H1C 0.9800
C2 O2 1.218(2)
C2 O1 1.348(2)
C2 C3 1.466(3)
C3 C4 1.389(3)
C3 C8 1.406(3)
C4 C5 1.398(3)
C4 H4 0.9500
C5 C6 1.387(3)
C5 H5 0.9500
C6 C7 1.398(3)
C6 H6 0.9500
C7 C8 1.410(3)
C7 C10 1.438(3)
C8 N1 1.379(3)
C9 C10 1.364(3)
C9 N1 1.364(3)
C9 H9 0.9500
C10 S1 1.755(2)
C11 C12 1.496(3)
C11 S1 1.815(2)
C11 H11A 0.9900
C11 H11B 0.9900
C12 F1 1.330(2)
C12 F2 1.336(3)
C12 F3 1.348(2)
N1 H1 0.8800
